data_1526728
loop_
_publ_author_name
'Kopnin, E.'
'Coste, S.'
'Brec, R.'
'Jobic, S.'
'Evain, M.'

_publ_section_title
;
 Synthesis and crystal structure determination of three
 layered-typethiophosphate compounds K M P2 S7 (M = Cr, V, In)
;
_journal_name_full 'Materials Research Bulletin'
_journal_page_first 1401
_journal_page_last 1410
_journal_volume 35
_journal_year 2000
_chemical_formula_sum 'K P2 S7 V'
_chemical_name_systematic 'K V (P2 S7)'
_space_group_IT_number 5
_symmetry_space_group_name_Hall 'C 2y'
_symmetry_space_group_name_H-M 'C 1 2 1'
_cell_angle_alpha 90
_cell_angle_beta 98.63
_cell_angle_gamma 90
_cell_formula_units_Z 2
_cell_length_a 8.5553
_cell_length_b 9.5765
_cell_length_c 6.3323
_cell_volume 512.930
_citation_journal_id_ASTM MRBUAC
_cod_data_source_file Kopnin_MRBUAC_2000_289.cif
_cod_data_source_block K1P2S7V1
_cod_original_cell_volume 512.9304
_cod_original_formula_sum 'K1 P2 S7 V1'
_cod_database_code 1526728

loop_
_symmetry_equiv_pos_as_xyz
x,y,z
-x,y,-z
x+1/2,y+1/2,z
-x+1/2,y+1/2,-z

loop_
_atom_site_label
_atom_site_type_symbol
_atom_site_fract_x
_atom_site_fract_y
_atom_site_fract_z
_atom_site_occupancy
_atom_site_U_iso_or_equiv
S1 S-2 0.15841 0.5266 0.7105 1 0.0
S4 S-2 0.5 0.514 0 1 0.0
S2 S-2 0.1924 0.6665 0.1767 1 0.0
S3 S-2 0.3618 0.8192 0.7666 1 0.0
V1 V+3 0.5 0 0 1 0.0
P1 P+5 0.30092 0.6474 0.9164 1 0.0
K1 K+1 0 0.893 0.5 1 0.0
